data_7116017
loop_
_publ_author_name
'Nicolas Veiga'
'Julia Torres'
'Carla Bazzicalupi'
'Antonio Bianchi'
'Carlos Kremer'

_publ_section_title
;
 The copper(II)-phytate-terpyridine ternary system: the first crystal
 structures showing the interaction of phytate with bivalent metal and
 ammonium cations
;
_journal_name_full Chem.Commun.
_journal_page_first 14971
_journal_paper_doi 10.1039/C4cc07226J
_journal_volume 50
_journal_year 2014
_chemical_formula_sum 'C51 H99 N9 O48 P6'
_chemical_formula_weight 1792.21
_chemical_name_systematic
;
 ?
;
_space_group_IT_number 14
_symmetry_cell_setting monoclinic
_symmetry_space_group_name_Hall '-P 2yn'
_symmetry_space_group_name_H-M 'P 1 21/n 1'
_atom_sites_solution_hydrogens geom
_atom_sites_solution_primary direct
_atom_sites_solution_secondary difmap
_audit_creation_method SHELXL-97
_cell_angle_alpha 90.00
_cell_angle_beta 97.695(3)
_cell_angle_gamma 90.00
_cell_formula_units_Z 4
_cell_length_a 10.2007(3)
_cell_length_b 26.3327(7)
_cell_length_c 29.1253(8)
_cell_measurement_reflns_used 4015
_cell_measurement_temperature 100
_cell_measurement_theta_max 72.3220
_cell_measurement_theta_min 4.3701
_cell_volume 7753.0(4)
_computing_cell_refinement
;
CrysAlis RED, Oxford Diffraction Ltd.,
Version 1.171.32.5 (release 08-05-2007 CrysAlis171 .NET)
(compiled May  8 2007,13:10:02)
;
_computing_data_collection
;
CrysAlis CCD, Oxford Diffraction Ltd.,
Version 1.171.32.5 (release 08-05-2007 CrysAlis171 .NET)
(compiled May  8 2007,13:10:02)
;
_computing_data_reduction
;
CrysAlis RED, Oxford Diffraction Ltd.,
Version 1.171.32.5 (release 08-05-2007 CrysAlis171 .NET)
(compiled May  8 2007,13:10:02)
;
_computing_molecular_graphics 'ORTEP3 Ver. 1.01\b (Farrugia, 1997)'
_computing_publication_material 'PARST93 (Nardelli, 1993)'
_computing_structure_refinement 'SHELXL-97 (Sheldrick, 1997)'
_computing_structure_solution 'SIR2004 (Burla, 2004)'
_diffrn_ambient_temperature 100
_diffrn_detector_area_resol_mean 8.1241
_diffrn_measured_fraction_theta_full 0.999
_diffrn_measured_fraction_theta_max 0.999
_diffrn_measurement_device_type 'Xcalibur, Onyx'
_diffrn_measurement_method 'omega scan'
_diffrn_radiation_monochromator graphite
_diffrn_radiation_source 'Enhance (Cu) X-ray Source'
_diffrn_radiation_type CuK\a
_diffrn_radiation_wavelength 1.54184
_diffrn_reflns_av_R_equivalents 0.1478
_diffrn_reflns_av_sigmaI/netI 0.1626
_diffrn_reflns_limit_h_max 10
_diffrn_reflns_limit_h_min -11
_diffrn_reflns_limit_k_max 29
_diffrn_reflns_limit_k_min -29
_diffrn_reflns_limit_l_max 32
_diffrn_reflns_limit_l_min -29
_diffrn_reflns_number 31831
_diffrn_reflns_theta_full 58.93
_diffrn_reflns_theta_max 58.93
_diffrn_reflns_theta_min 4.44
_diffrn_standards_interval_count infinity
_diffrn_standards_interval_time infinity
_diffrn_standards_number 0
_exptl_absorpt_coefficient_mu 2.274
_exptl_absorpt_correction_T_max 1.00000
_exptl_absorpt_correction_T_min 0.78876
_exptl_absorpt_correction_type multi-scan
_exptl_absorpt_process_details
;
CrysAlisPro, Agilent Technologies,
Version 1.171.35.11 (release 16-05-2011 CrysAlis171 .NET)
(compiled May 16 2011,17:55:39)
Empirical absorption correction using spherical harmonics,
 implemented in SCALE3 ABSPACK scaling algorithm.
;
_exptl_crystal_colour 'pale yellow'
_exptl_crystal_density_diffrn 1.535
_exptl_crystal_density_method 'not measured'
_exptl_crystal_description prismatic
_exptl_crystal_F_000 3768
_exptl_crystal_size_max 0.3
_exptl_crystal_size_mid 0.25
_exptl_crystal_size_min 0.2
_refine_diff_density_max 0.944
_refine_diff_density_min -0.510
_refine_diff_density_rms 0.103
_refine_ls_extinction_method none
_refine_ls_goodness_of_fit_ref 1.017
_refine_ls_hydrogen_treatment constr
_refine_ls_matrix_type full
_refine_ls_number_parameters 1056
_refine_ls_number_reflns 11126
_refine_ls_number_restraints 12
_refine_ls_restrained_S_all 1.016
_refine_ls_R_factor_all 0.1411
_refine_ls_R_factor_gt 0.0741
_refine_ls_shift/su_max 0.001
_refine_ls_shift/su_mean 0.000
_refine_ls_structure_factor_coef Fsqd
_refine_ls_weighting_details 'calc w=1/[\s^2^(Fo^2^)+(0.0934P)^2^+0.0000P] where P=(Fo^2^+2Fc^2^)/3'
_refine_ls_weighting_scheme calc
_refine_ls_wR_factor_gt 0.1859
_refine_ls_wR_factor_ref 0.2360
_reflns_number_gt 6243
_reflns_number_total 11126
_reflns_threshold_expression >2sigma(I)
_cod_data_source_file c4cc07226j2.cif
_cod_data_source_block (H2terpy)3(H6L).24H2O
_cod_original_sg_symbol_H-M P21/n
_cod_database_code 7116017

loop_
_symmetry_equiv_pos_as_xyz
'x, y, z'
'-x+1/2, y+1/2, -z+1/2'
'-x, -y, -z'
'x-1/2, -y-1/2, z-1/2'

loop_
_atom_site_label
_atom_site_type_symbol
_atom_site_fract_x
_atom_site_fract_y
_atom_site_fract_z
_atom_site_U_iso_or_equiv
_atom_site_adp_type
_atom_site_occupancy
_atom_site_symmetry_multiplicity
_atom_site_calc_flag
_atom_site_refinement_flags
N1 N -0.1148(5) 0.2040(3) 1.1963(2) 0.0264(15) Uani 1 1 d .
H1 H -0.1177 0.1843 1.2196 0.032 Uiso 1 1 calc R
C1 C -0.0890(7) 0.2531(3) 1.2046(3) 0.0299(19) Uani 1 1 d .
H1A H -0.0728 0.2650 1.2349 0.036 Uiso 1 1 calc R
C2 C -0.0865(8) 0.2860(3) 1.1680(3) 0.039(2) Uani 1 1 d .
H2 H -0.0691 0.3204 1.1732 0.047 Uiso 1 1 calc R
C3 C -0.1104(7) 0.2672(3) 1.1232(3) 0.034(2) Uani 1 1 d .
H3 H -0.1095 0.2891 1.0982 0.041 Uiso 1 1 calc R
C4 C -0.1352(7) 0.2166(3) 1.1156(3) 0.032(2) Uani 1 1 d .
H4 H -0.1512 0.2042 1.0855 0.039 Uiso 1 1 calc R
C5 C -0.1365(7) 0.1835(3) 1.1535(3) 0.0263(19) Uani 1 1 d .
N2 N -0.1605(5) 0.1048(2) 1.1902(2) 0.0235(15) Uani 1 1 d .
C6 C -0.1610(6) 0.1282(3) 1.1502(3) 0.0220(17) Uani 1 1 d .
C7 C -0.1811(7) 0.1034(3) 1.1076(3) 0.030(2) Uani 1 1 d .
H7 H -0.1806 0.1210 1.0800 0.035 Uiso 1 1 calc R
C8 C -0.2021(7) 0.0515(3) 1.1079(3) 0.0286(19) Uani 1 1 d .
H8 H -0.2164 0.0336 1.0802 0.034 Uiso 1 1 calc R
C9 C -0.2017(7) 0.0265(3) 1.1492(3) 0.0271(19) Uani 1 1 d .
H9 H -0.2141 -0.0084 1.1500 0.032 Uiso 1 1 calc R
C10 C -0.1824(7) 0.0547(3) 1.1901(2) 0.0243(18) Uani 1 1 d .
N3 N -0.1767(6) 0.0626(2) 1.2735(2) 0.0247(15) Uani 1 1 d .
H3A H -0.1694 0.0948 1.2692 0.030 Uiso 1 1 calc R
C11 C -0.1845(7) 0.0306(3) 1.2365(3) 0.0249(18) Uani 1 1 d .
C12 C -0.1958(8) -0.0208(3) 1.2437(3) 0.037(2) Uani 1 1 d .
H12 H -0.2012 -0.0432 1.2189 0.044 Uiso 1 1 calc R
C13 C -0.1991(9) -0.0385(3) 1.2877(3) 0.043(2) Uani 1 1 d .
H13 H -0.2057 -0.0733 1.2927 0.051 Uiso 1 1 calc R
C14 C -0.1931(8) -0.0061(3) 1.3245(3) 0.038(2) Uani 1 1 d .
H14 H -0.1975 -0.0182 1.3542 0.045 Uiso 1 1 calc R
C15 C -0.1803(8) 0.0450(3) 1.3162(3) 0.035(2) Uani 1 1 d .
H15 H -0.1740 0.0677 1.3409 0.042 Uiso 1 1 calc R
N4 N 0.2090(5) 0.2289(2) 1.1421(2) 0.0207(14) Uani 1 1 d .
H4A H 0.2142 0.2169 1.1697 0.025 Uiso 1 1 calc R
C16 C 0.2252(7) 0.2790(3) 1.1367(3) 0.0237(18) Uani 1 1 d .
H16 H 0.2406 0.3002 1.1624 0.028 Uiso 1 1 calc R
C17 C 0.2189(7) 0.2988(3) 1.0928(3) 0.0293(19) Uani 1 1 d .
H17 H 0.2305 0.3334 1.0885 0.035 Uiso 1 1 calc R
C18 C 0.1953(7) 0.2671(3) 1.0553(3) 0.0263(19) Uani 1 1 d .
H18 H 0.1919 0.2800 1.0255 0.032 Uiso 1 1 calc R
C19 C 0.1765(7) 0.2161(3) 1.0621(3) 0.0266(19) Uani 1 1 d .
H19 H 0.1579 0.1947 1.0366 0.032 Uiso 1 1 calc R
C20 C 0.1850(6) 0.1964(3) 1.1061(2) 0.0196(17) Uani 1 1 d .
N5 N 0.1727(5) 0.1321(2) 1.1626(2) 0.0215(14) Uani 1 1 d .
C21 C 0.1689(6) 0.1423(3) 1.1174(2) 0.0202(17) Uani 1 1 d .
C22 C 0.1479(6) 0.1048(3) 1.0831(3) 0.0222(17) Uani 1 1 d .
H22 H 0.1419 0.1132 1.0519 0.027 Uiso 1 1 calc R
C23 C 0.1363(7) 0.0549(3) 1.0969(3) 0.0262(18) Uani 1 1 d .
H23 H 0.1243 0.0291 1.0749 0.031 Uiso 1 1 calc R
C24 C 0.1429(7) 0.0435(3) 1.1440(3) 0.0229(17) Uani 1 1 d .
H24 H 0.1366 0.0103 1.1542 0.027 Uiso 1 1 calc R
C25 C 0.1591(6) 0.0840(3) 1.1752(2) 0.0192(17) Uani 1 1 d .
N6 N 0.1708(5) 0.1175(2) 1.25338(19) 0.0207(14) Uani 1 1 d .
H6 H 0.1782 0.1467 1.2408 0.025 Uiso 1 1 calc R
C26 C 0.1629(7) 0.0753(3) 1.2260(2) 0.0237(18) Uani 1 1 d .
C27 C 0.1569(7) 0.0281(3) 1.2469(3) 0.0276(18) Uani 1 1 d .
H27 H 0.1535 -0.0014 1.2292 0.033 Uiso 1 1 calc R
C28 C 0.1560(7) 0.0254(3) 1.2939(3) 0.0296(19) Uani 1 1 d .
H28 H 0.1530 -0.0061 1.3081 0.036 Uiso 1 1 calc R
C29 C 0.1595(8) 0.0693(3) 1.3205(3) 0.0297(19) Uani 1 1 d .
H29 H 0.1567 0.0677 1.3523 0.036 Uiso 1 1 calc R
C30 C 0.1673(7) 0.1151(3) 1.2984(2) 0.0256(18) Uani 1 1 d .
H30 H 0.1702 0.1449 1.3156 0.031 Uiso 1 1 calc R
N7 N 0.5284(5) 0.2393(2) 1.0924(2) 0.0213(14) Uani 1 1 d .
H7A H 0.5157 0.2088 1.0823 0.026 Uiso 1 1 calc R
C31 C 0.5315(7) 0.2766(3) 1.0617(3) 0.0271(18) Uani 1 1 d .
H31 H 0.5202 0.2691 1.0302 0.033 Uiso 1 1 calc R
C32 C 0.5510(7) 0.3260(3) 1.0758(3) 0.0285(19) Uani 1 1 d .
H32 H 0.5521 0.3520 1.0543 0.034 Uiso 1 1 calc R
C33 C 0.5688(7) 0.3360(3) 1.1223(3) 0.031(2) Uani 1 1 d .
H33 H 0.5842 0.3691 1.1328 0.037 Uiso 1 1 calc R
C34 C 0.5640(7) 0.2969(3) 1.1537(3) 0.032(2) Uani 1 1 d .
H34 H 0.5741 0.3038 1.1853 0.038 Uiso 1 1 calc R
C35 C 0.5442(7) 0.2469(3) 1.1381(2) 0.0206(17) Uani 1 1 d .
N8 N 0.5127(5) 0.1590(2) 1.1461(2) 0.0196(14) Uani 1 1 d .
C36 C 0.5398(6) 0.2031(3) 1.1687(3) 0.0212(17) Uani 1 1 d .
C37 C 0.5579(7) 0.2058(3) 1.2167(2) 0.0228(17) Uani 1 1 d .
H37 H 0.5763 0.2367 1.2318 0.027 Uiso 1 1 calc R
C38 C 0.5480(7) 0.1613(3) 1.2417(3) 0.029(2) Uani 1 1 d .
H38 H 0.5600 0.1622 1.2740 0.034 Uiso 1 1 calc R
C39 C 0.5206(6) 0.1162(3) 1.2193(2) 0.0218(17) Uani 1 1 d .
H39 H 0.5135 0.0863 1.2357 0.026 Uiso 1 1 calc R
C40 C 0.5035(6) 0.1162(3) 1.1704(3) 0.0225(18) Uani 1 1 d .
N9 N 0.4794(5) 0.0736(2) 1.09706(19) 0.0200(14) Uani 1 1 d .
H9A H 0.4883 0.1033 1.0856 0.024 Uiso 1 1 calc R
C41 C 0.4813(6) 0.0692(3) 1.1439(2) 0.0186(17) Uani 1 1 d .
C42 C 0.4628(7) 0.0213(3) 1.1618(3) 0.0247(18) Uani 1 1 d .
H42 H 0.4634 0.0167 1.1935 0.030 Uiso 1 1 calc R
C43 C 0.4436(6) -0.0196(3) 1.1317(3) 0.0254(18) Uani 1 1 d .
H43 H 0.4279 -0.0516 1.1434 0.031 Uiso 1 1 calc R
C44 C 0.4470(7) -0.0141(3) 1.0848(3) 0.0228(17) Uani 1 1 d .
H44 H 0.4380 -0.0420 1.0651 0.027 Uiso 1 1 calc R
C45 C 0.4641(6) 0.0336(3) 1.0681(2) 0.0202(17) Uani 1 1 d .
H45 H 0.4652 0.0384 1.0365 0.024 Uiso 1 1 calc R
C46 C 0.5399(6) 0.2314(3) 0.8525(2) 0.0158(16) Uani 1 1 d .
H46 H 0.4734 0.2080 0.8371 0.019 Uiso 1 1 calc R
C47 C 0.5406(7) 0.2296(3) 0.9048(2) 0.0208(17) Uani 1 1 d .
H47 H 0.4538 0.2396 0.9128 0.025 Uiso 1 1 calc R
C48 C 0.5745(6) 0.1762(3) 0.9218(2) 0.0154(16) Uani 1 1 d .
H48 H 0.5083 0.1525 0.9066 0.019 Uiso 1 1 calc R
C49 C 0.7114(7) 0.1613(3) 0.9101(2) 0.0191(16) Uani 1 1 d .
H49 H 0.7782 0.1839 0.9265 0.023 Uiso 1 1 calc R
C50 C 0.7160(6) 0.1652(3) 0.8583(2) 0.0175(16) Uani 1 1 d .
H50 H 0.6578 0.1397 0.8418 0.021 Uiso 1 1 calc R
C51 C 0.6759(7) 0.2179(3) 0.8410(2) 0.0191(17) Uani 1 1 d .
H51 H 0.7405 0.2426 0.8553 0.023 Uiso 1 1 calc R
P1 P 0.36693(18) 0.30436(8) 0.82100(7) 0.0228(5) Uani 1 1 d .
O11 O 0.5144(4) 0.28310(18) 0.83553(16) 0.0205(11) Uani 1 1 d .
O12 O 0.3403(5) 0.3405(2) 0.86170(17) 0.0300(13) Uani 1 1 d .
O13 O 0.2730(5) 0.2611(2) 0.81544(19) 0.0333(14) Uani 1 1 d .
O14 O 0.3742(5) 0.33686(19) 0.77898(16) 0.0255(12) Uani 1 1 d .
P2 P 0.61641(18) 0.31894(8) 0.94424(7) 0.0227(5) Uani 1 1 d .
O21 O 0.6415(4) 0.26246(18) 0.92751(16) 0.0189(11) Uani 1 1 d .
O22 O 0.7019(5) 0.3235(2) 0.98960(16) 0.0272(12) Uani 1 1 d .
O23 O 0.4701(5) 0.32698(19) 0.94294(17) 0.0281(13) Uani 1 1 d .
O24 O 0.6643(5) 0.35553(19) 0.90718(16) 0.0270(12) Uani 1 1 d .
P3 P 0.45090(18) 0.15212(7) 0.99251(6) 0.0201(5) Uani 1 1 d .
O31 O 0.5785(4) 0.17219(18) 0.97108(15) 0.0191(11) Uani 1 1 d .
O32 O 0.4046(4) 0.10148(18) 0.97291(17) 0.0238(12) Uani 1 1 d .
O33 O 0.4948(5) 0.15425(19) 1.04383(15) 0.0257(12) Uani 1 1 d .
O34 O 0.3455(5) 0.19455(18) 0.97891(16) 0.0234(12) Uani 1 1 d .
P4 P 0.86225(18) 0.09533(8) 0.96266(7) 0.0227(5) Uani 1 1 d .
O41 O 0.7396(4) 0.10960(18) 0.92456(15) 0.0195(11) Uani 1 1 d .
O42 O 0.9492(4) 0.06020(18) 0.93938(16) 0.0224(12) Uani 1 1 d .
O43 O 0.7935(5) 0.0646(2) 0.99897(17) 0.0293(13) Uani 1 1 d .
O44 O 0.9247(5) 0.14254(19) 0.98429(17) 0.0274(12) Uani 1 1 d .
P5 P 0.89748(17) 0.10905(7) 0.82252(6) 0.0206(5) Uani 1 1 d .
O51 O 0.8498(4) 0.15691(18) 0.85036(15) 0.0192(11) Uani 1 1 d .
O52 O 1.0099(4) 0.08461(19) 0.85851(16) 0.0250(12) Uani 1 1 d .
O53 O 0.7862(4) 0.07300(19) 0.81050(16) 0.0248(12) Uani 1 1 d .
O54 O 0.9641(5) 0.13041(19) 0.78358(16) 0.0249(12) Uani 1 1 d .
P6 P 0.78200(17) 0.25124(8) 0.76865(6) 0.0206(5) Uani 1 1 d .
O61 O 0.6738(4) 0.21918(18) 0.79188(15) 0.0197(11) Uani 1 1 d .
O62 O 0.8726(5) 0.27713(18) 0.80577(17) 0.0241(12) Uani 1 1 d .
O63 O 0.7075(5) 0.28487(19) 0.73207(16) 0.0247(12) Uani 1 1 d .
O64 O 0.8533(4) 0.21027(19) 0.74178(16) 0.0235(12) Uani 1 1 d .
OW1 O -0.2396(10) 0.0520(4) 1.4185(3) 0.014(2) Uani 0.50 1 d PU
OW3 O -0.291(3) 0.0498(11) 1.4305(10) 0.058(9) Uani 0.25 1 d PU
OW4 O -0.3965(5) -0.1177(2) 1.19633(18) 0.0339(14) Uani 1 1 d .
OW5 O 0.2917(5) 0.0903(2) 0.88210(17) 0.0300(13) Uani 1 1 d .
OW6 O 0.5651(5) 0.0734(2) 0.75058(18) 0.0417(15) Uani 1 1 d .
OW7 O 0.8095(4) -0.03499(19) 1.01228(16) 0.0250(12) Uani 1 1 d .
OW8 O 0.9053(6) 0.0981(2) 0.68958(19) 0.0442(16) Uani 1 1 d .
OW9 O 0.9011(5) 0.2485(2) 1.00404(18) 0.0342(14) Uani 1 1 d .
OW10 O 0.2580(5) 0.3620(2) 0.97922(18) 0.0371(14) Uani 1 1 d .
OW11 O 0.1255(5) 0.1683(2) 0.93506(19) 0.0389(15) Uani 1 1 d .
OW12 O 0.1925(5) 0.1775(2) 0.76433(17) 0.0311(13) Uani 1 1 d .
OW13 O 0.0518(5) 0.2970(3) 0.94505(19) 0.0469(16) Uani 1 1 d .
OW14 O 0.0804(5) 0.2405(3) 0.86739(19) 0.0479(17) Uani 1 1 d .
OW15 O 0.5046(6) -0.0223(2) 0.7173(2) 0.0532(17) Uani 1 1 d .
OW16 O -0.0754(7) -0.0207(3) 1.4608(2) 0.066(2) Uani 1 1 d .
OW17 O 0.8956(6) 0.3463(3) 0.8775(2) 0.0583(19) Uani 1 1 d .
OW18 O 0.6306(6) 0.1118(3) 0.6684(2) 0.061(2) Uani 1 1 d .
OW19 O 0.7767(7) 0.4126(3) 1.0282(3) 0.070(2) Uani 1 1 d .
OW20 O 0.4932(8) 0.0487(3) 1.3776(3) 0.086(3) Uani 1 1 d .
OW21 O 0.0731(8) -0.0444(3) 1.3920(3) 0.087(3) Uani 1 1 d .
OW22 O -0.1552(14) 0.3990(5) 1.1257(4) 0.060(4) Uani 0.50 1 d P
OW23 O 0.2938(13) -0.0718(5) 1.4535(5) 0.058(4) Uiso 0.50 1 d P
OW24 O 0.8545(17) 0.5271(7) 0.8982(6) 0.088(5) Uani 0.50 1 d P
OW25 O -0.010(2) 0.4268(10) 1.0912(8) 0.135(8) Uiso 0.50 1 d P
OW26 O 0.8852(15) 0.4801(6) 0.9732(8) 0.107(8) Uani 0.50 1 d P
OW27 O 1.072(3) 0.4306(13) 1.0186(11) 0.076(9) Uiso 0.25 1 d P
OW28 O 0.993(4) 0.4717(12) 1.0095(11) 0.076(9) Uani 0.25 1 d P
OW29 O 0.906(2) 0.3988(10) 0.9274(8) 0.140(8) Uani 0.50 1 d P
OW30 O -0.019(3) 0.3850(13) 1.0903(10) 0.068(8) Uiso 0.25 1 d P
OW2 O 0.166(3) -0.0728(13) 1.4432(11) 0.084(10) Uiso 0.25 1 d P

loop_
_atom_site_aniso_label
_atom_site_aniso_U_11
_atom_site_aniso_U_22
_atom_site_aniso_U_33
_atom_site_aniso_U_23
_atom_site_aniso_U_13
_atom_site_aniso_U_12
N1 0.023(3) 0.031(4) 0.025(4) 0.003(3) 0.004(3) -0.004(3)
C1 0.028(4) 0.030(5) 0.033(5) 0.008(4) 0.009(4) -0.005(4)
C2 0.032(4) 0.033(5) 0.053(6) 0.005(5) 0.010(4) 0.007(4)
C3 0.025(4) 0.045(6) 0.032(5) 0.014(4) 0.005(4) 0.005(4)
C4 0.024(4) 0.041(6) 0.033(5) 0.004(4) 0.006(4) 0.008(4)
C5 0.016(4) 0.045(6) 0.016(4) 0.003(4) 0.000(3) 0.004(4)
N2 0.018(3) 0.033(4) 0.020(4) -0.001(3) 0.002(3) -0.001(3)
C6 0.019(4) 0.023(5) 0.024(5) -0.001(4) 0.002(3) -0.003(3)
C7 0.021(4) 0.049(6) 0.020(5) -0.003(4) 0.007(3) 0.000(4)
C8 0.024(4) 0.036(5) 0.026(5) -0.002(4) 0.002(3) -0.003(4)
C9 0.020(4) 0.031(5) 0.030(5) -0.013(4) 0.004(3) 0.004(4)
C10 0.019(4) 0.034(5) 0.020(4) -0.007(4) 0.002(3) 0.004(3)
N3 0.031(3) 0.020(4) 0.023(4) -0.003(3) 0.004(3) 0.000(3)
C11 0.024(4) 0.023(5) 0.027(5) 0.001(4) 0.001(3) 0.004(3)
C12 0.048(5) 0.030(5) 0.031(5) -0.009(4) 0.006(4) 0.000(4)
C13 0.056(6) 0.024(5) 0.044(6) -0.002(5) -0.008(4) -0.004(4)
C14 0.057(5) 0.029(5) 0.024(5) 0.008(4) -0.005(4) -0.008(4)
C15 0.045(5) 0.034(5) 0.025(5) 0.002(4) -0.004(4) -0.017(4)
N4 0.018(3) 0.027(4) 0.018(4) 0.001(3) 0.005(3) -0.001(3)
C16 0.024(4) 0.024(5) 0.022(4) -0.006(4) 0.000(3) -0.005(3)
C17 0.024(4) 0.038(5) 0.025(5) 0.006(4) 0.001(3) 0.004(4)
C18 0.030(4) 0.032(5) 0.018(4) 0.007(4) 0.007(3) 0.001(4)
C19 0.027(4) 0.037(5) 0.016(4) 0.002(4) 0.003(3) -0.002(4)
C20 0.016(4) 0.026(5) 0.017(4) -0.003(4) 0.000(3) 0.000(3)
N5 0.017(3) 0.029(4) 0.019(4) -0.003(3) 0.004(2) -0.001(3)
C21 0.016(3) 0.027(5) 0.018(4) -0.003(4) 0.004(3) 0.002(3)
C22 0.017(4) 0.029(5) 0.020(4) 0.000(4) 0.003(3) 0.000(3)
C23 0.023(4) 0.032(5) 0.023(5) -0.006(4) 0.001(3) 0.004(4)
C24 0.025(4) 0.016(4) 0.027(5) -0.004(4) 0.003(3) -0.001(3)
C25 0.016(3) 0.023(5) 0.018(4) -0.004(3) 0.001(3) 0.002(3)
N6 0.029(3) 0.018(4) 0.015(4) -0.004(3) -0.001(3) 0.005(3)
C26 0.022(4) 0.033(5) 0.017(4) 0.003(4) 0.005(3) 0.008(4)
C27 0.034(4) 0.020(4) 0.029(5) 0.003(4) 0.002(4) 0.001(4)
C28 0.042(5) 0.023(5) 0.024(5) 0.006(4) 0.005(4) 0.001(4)
C29 0.042(5) 0.023(5) 0.025(5) 0.004(4) 0.007(4) 0.004(4)
C30 0.034(4) 0.028(5) 0.014(4) -0.009(4) 0.003(3) 0.005(4)
N7 0.026(3) 0.014(3) 0.023(4) -0.007(3) 0.002(3) 0.002(3)
C31 0.040(5) 0.023(5) 0.020(4) -0.001(4) 0.009(4) 0.001(4)
C32 0.040(5) 0.024(5) 0.023(5) -0.002(4) 0.010(4) -0.005(4)
C33 0.039(5) 0.025(5) 0.031(5) -0.001(4) 0.011(4) -0.004(4)
C34 0.029(4) 0.041(6) 0.026(5) -0.008(4) 0.009(4) -0.005(4)
C35 0.023(4) 0.022(4) 0.018(4) -0.004(3) 0.006(3) -0.001(3)
N8 0.014(3) 0.025(4) 0.020(3) 0.000(3) 0.005(2) -0.002(3)
C36 0.016(4) 0.021(4) 0.027(5) 0.001(4) 0.006(3) -0.002(3)
C37 0.022(4) 0.031(5) 0.015(4) -0.007(4) 0.004(3) -0.002(3)
C38 0.024(4) 0.052(6) 0.010(4) -0.010(4) 0.001(3) 0.011(4)
C39 0.022(4) 0.030(5) 0.014(4) 0.000(4) 0.004(3) 0.003(3)
C40 0.017(4) 0.027(5) 0.024(5) -0.011(4) 0.004(3) 0.003(3)
N9 0.026(3) 0.015(3) 0.019(4) 0.003(3) 0.002(3) 0.002(3)
C41 0.012(3) 0.026(5) 0.018(4) -0.001(3) 0.002(3) 0.000(3)
C42 0.026(4) 0.033(5) 0.015(4) 0.001(4) 0.001(3) -0.004(4)
C43 0.019(4) 0.021(5) 0.037(5) 0.006(4) 0.003(3) -0.006(3)
C44 0.026(4) 0.017(4) 0.025(5) 0.001(4) 0.002(3) 0.004(3)
C45 0.020(4) 0.023(5) 0.017(4) -0.002(4) 0.000(3) 0.000(3)
C46 0.022(4) 0.008(4) 0.017(4) 0.002(3) 0.000(3) 0.008(3)
C47 0.025(4) 0.015(4) 0.022(4) 0.007(3) 0.004(3) -0.002(3)
C48 0.018(3) 0.019(4) 0.008(4) 0.000(3) 0.000(3) -0.004(3)
C49 0.024(4) 0.013(4) 0.021(4) 0.005(3) 0.006(3) -0.002(3)
C50 0.016(4) 0.023(4) 0.012(4) -0.003(3) -0.001(3) -0.005(3)
C51 0.022(4) 0.024(4) 0.010(4) 0.002(3) -0.003(3) -0.005(3)
P1 0.0231(10) 0.0261(12) 0.0190(11) 0.0031(9) 0.0028(8) 0.0042(9)
O11 0.019(2) 0.020(3) 0.023(3) 0.007(2) 0.002(2) 0.005(2)
O12 0.034(3) 0.030(3) 0.027(3) 0.000(3) 0.009(2) 0.013(2)
O13 0.026(3) 0.031(3) 0.044(4) 0.009(3) 0.007(2) 0.000(3)
O14 0.029(3) 0.030(3) 0.017(3) 0.004(2) 0.004(2) 0.003(2)
P2 0.0277(10) 0.0222(11) 0.0183(11) -0.0028(9) 0.0034(8) 0.0000(9)
O21 0.023(2) 0.016(3) 0.017(3) -0.001(2) 0.000(2) 0.002(2)
O22 0.035(3) 0.029(3) 0.018(3) -0.004(2) 0.003(2) -0.003(2)
O23 0.032(3) 0.027(3) 0.027(3) -0.004(2) 0.009(2) 0.003(2)
O24 0.039(3) 0.024(3) 0.019(3) 0.003(2) 0.005(2) -0.001(2)
P3 0.0257(10) 0.0214(11) 0.0138(10) -0.0010(8) 0.0046(8) -0.0013(8)
O31 0.023(2) 0.028(3) 0.007(3) 0.000(2) 0.0003(19) 0.002(2)
O32 0.029(3) 0.016(3) 0.025(3) 0.000(2) 0.002(2) -0.006(2)
O33 0.042(3) 0.027(3) 0.007(3) -0.002(2) 0.004(2) -0.007(2)
O34 0.027(3) 0.022(3) 0.022(3) -0.001(2) 0.007(2) 0.002(2)
P4 0.0256(10) 0.0240(12) 0.0177(11) 0.0018(9) -0.0005(8) 0.0029(9)
O41 0.023(2) 0.018(3) 0.017(3) -0.001(2) 0.004(2) 0.004(2)
O42 0.026(3) 0.019(3) 0.023(3) 0.000(2) 0.004(2) 0.002(2)
O43 0.036(3) 0.033(3) 0.022(3) 0.010(3) 0.013(2) 0.005(3)
O44 0.029(3) 0.026(3) 0.024(3) -0.002(2) -0.007(2) 0.002(2)
P5 0.0239(10) 0.0204(11) 0.0178(11) 0.0023(9) 0.0038(8) 0.0053(8)
O51 0.017(2) 0.022(3) 0.018(3) -0.003(2) 0.005(2) 0.003(2)
O52 0.026(3) 0.026(3) 0.023(3) 0.002(2) 0.002(2) 0.009(2)
O53 0.026(3) 0.024(3) 0.024(3) -0.003(2) 0.004(2) 0.000(2)
O54 0.032(3) 0.026(3) 0.019(3) 0.003(2) 0.011(2) 0.002(2)
P6 0.0238(10) 0.0231(12) 0.0157(10) 0.0033(9) 0.0057(8) 0.0003(8)
O61 0.025(3) 0.023(3) 0.011(3) 0.004(2) 0.001(2) -0.001(2)
O62 0.031(3) 0.016(3) 0.026(3) 0.002(2) 0.004(2) -0.002(2)
O63 0.032(3) 0.024(3) 0.018(3) 0.008(2) 0.006(2) 0.004(2)
O64 0.029(3) 0.029(3) 0.013(3) 0.002(2) 0.008(2) 0.009(2)
OW1 0.018(3) 0.014(3) 0.012(3) 0.0001(19) 0.0055(19) -0.0020(19)
OW3 0.058(9) 0.057(9) 0.059(9) -0.001(2) 0.006(2) 0.000(2)
OW4 0.031(3) 0.037(4) 0.034(3) -0.005(3) 0.006(2) 0.000(3)
OW5 0.031(3) 0.038(3) 0.022(3) -0.005(3) 0.006(2) -0.001(3)
OW6 0.035(3) 0.063(4) 0.027(3) -0.014(3) 0.000(2) 0.003(3)
OW7 0.028(3) 0.025(3) 0.021(3) 0.003(2) -0.002(2) 0.000(2)
OW8 0.075(4) 0.028(3) 0.033(4) -0.008(3) 0.022(3) -0.013(3)
OW9 0.033(3) 0.041(4) 0.028(3) 0.005(3) 0.001(2) 0.001(3)
OW10 0.045(3) 0.041(4) 0.028(3) -0.001(3) 0.013(3) 0.008(3)
OW11 0.027(3) 0.047(4) 0.041(4) -0.004(3) -0.001(2) -0.002(3)
OW12 0.028(3) 0.039(4) 0.026(3) 0.010(3) 0.002(2) 0.001(3)
OW13 0.037(3) 0.068(5) 0.032(4) 0.009(3) -0.006(3) -0.006(3)
OW14 0.033(3) 0.077(5) 0.032(4) 0.010(3) 0.000(3) -0.018(3)
OW15 0.061(4) 0.048(4) 0.050(4) 0.009(3) 0.004(3) -0.001(3)
OW16 0.092(5) 0.048(5) 0.058(5) -0.005(4) 0.014(4) 0.006(4)
OW17 0.058(4) 0.065(5) 0.052(4) 0.004(4) 0.007(3) -0.004(4)
OW18 0.064(4) 0.058(5) 0.064(5) 0.022(4) 0.013(4) 0.004(4)
OW19 0.072(5) 0.053(5) 0.078(5) -0.021(4) -0.011(4) -0.022(4)
OW20 0.092(6) 0.095(7) 0.070(6) -0.015(5) 0.010(4) -0.047(5)
OW21 0.096(6) 0.096(7) 0.070(6) -0.009(5) 0.009(4) 0.019(5)
OW22 0.086(10) 0.047(9) 0.049(9) 0.006(7) 0.014(7) -0.002(8)
OW24 0.097(12) 0.084(13) 0.083(12) 0.016(10) 0.009(10) -0.005(10)
OW26 0.050(9) 0.046(10) 0.24(2) -0.067(13) 0.079(13) -0.017(8)
OW28 0.11(3) 0.06(2) 0.06(2) 0.000(18) 0.038(19) 0.00(2)
OW29 0.111(15) 0.16(2) 0.14(2) -0.011(17) 0.008(14) -0.021(16)

loop_
_atom_type_symbol
_atom_type_description
_atom_type_scat_dispersion_real
_atom_type_scat_dispersion_imag
_atom_type_scat_source
C C 0.0181 0.0091 'International Tables Vol C Tables 4.2.6.8 and 6.1.1.4'
H H 0.0000 0.0000 'International Tables Vol C Tables 4.2.6.8 and 6.1.1.4'
N N 0.0311 0.0180 'International Tables Vol C Tables 4.2.6.8 and 6.1.1.4'
O O 0.0492 0.0322 'International Tables Vol C Tables 4.2.6.8 and 6.1.1.4'
P P 0.2955 0.4335 'International Tables Vol C Tables 4.2.6.8 and 6.1.1.4'

loop_
_geom_angle_atom_site_label_1
_geom_angle_atom_site_label_2
_geom_angle_atom_site_label_3
_geom_angle
_geom_angle_site_symmetry_3
C1 N1 C5 124.1(7) .
N1 C1 C2 119.4(8) .
C1 C2 C3 119.0(9) .
C4 C3 C2 120.4(8) .
C3 C4 C5 119.8(8) .
N1 C5 C4 117.2(8) .
N1 C5 C6 117.4(7) .
C4 C5 C6 125.3(7) .
C6 N2 C10 118.6(6) .
N2 C6 C7 123.4(7) .
N2 C6 C5 115.0(7) .
C7 C6 C5 121.6(7) .
C8 C7 C6 117.6(7) .
C9 C8 C7 119.8(8) .
C8 C9 C10 118.5(8) .
N2 C10 C9 122.0(7) .
N2 C10 C11 116.0(6) .
C9 C10 C11 121.9(8) .
C15 N3 C11 121.1(7) .
N3 C11 C12 119.1(7) .
N3 C11 C10 116.4(7) .
C12 C11 C10 124.4(7) .
C13 C12 C11 119.4(8) .
C12 C13 C14 121.1(8) .
C13 C14 C15 118.1(8) .
N3 C15 C14 121.2(8) .
C16 N4 C20 123.1(6) .
N4 C16 C17 119.3(7) .
C18 C17 C16 119.5(8) .
C19 C18 C17 119.7(7) .
C18 C19 C20 120.5(7) .
N4 C20 C19 117.9(7) .
N4 C20 C21 116.9(6) .
C19 C20 C21 125.2(7) .
C25 N5 C21 118.0(6) .
N5 C21 C22 122.9(7) .
N5 C21 C20 114.9(6) .
C22 C21 C20 122.2(7) .
C23 C22 C21 118.3(7) .
C22 C23 C24 119.6(7) .
C25 C24 C23 117.5(7) .
N5 C25 C24 123.7(7) .
N5 C25 C26 115.4(6) .
C24 C25 C26 120.9(7) .
C30 N6 C26 122.4(7) .
N6 C26 C27 118.3(7) .
N6 C26 C25 116.5(7) .
C27 C26 C25 125.2(7) .
C28 C27 C26 119.4(7) .
C27 C28 C29 120.8(7) .
C30 C29 C28 117.8(7) .
N6 C30 C29 121.3(7) .
C31 N7 C35 123.4(7) .
N7 C31 C32 120.9(7) .
C31 C32 C33 118.4(8) .
C32 C33 C34 120.0(8) .
C33 C34 C35 120.1(7) .
N7 C35 C34 117.3(7) .
N7 C35 C36 118.7(7) .
C34 C35 C36 124.0(7) .
C40 N8 C36 119.5(6) .
N8 C36 C37 121.9(7) .
N8 C36 C35 113.9(6) .
C37 C36 C35 124.2(7) .
C36 C37 C38 118.3(7) .
C39 C38 C37 120.4(7) .
C38 C39 C40 118.2(7) .
N8 C40 C39 121.7(7) .
N8 C40 C41 116.7(6) .
C39 C40 C41 121.5(7) .
C45 N9 C41 123.1(6) .
N9 C41 C42 117.8(7) .
N9 C41 C40 116.0(6) .
C42 C41 C40 126.2(7) .
C43 C42 C41 118.9(7) .
C44 C43 C42 121.6(7) .
C45 C44 C43 118.2(7) .
N9 C45 C44 120.3(7) .
O11 C46 C47 110.2(5) .
O11 C46 C51 105.7(5) .
C47 C46 C51 109.5(6) .
O21 C47 C48 107.0(5) .
O21 C47 C46 110.4(5) .
C48 C47 C46 108.9(6) .
O31 C48 C47 111.6(5) .
O31 C48 C49 107.4(5) .
C47 C48 C49 109.9(5) .
O41 C49 C50 108.9(6) .
O41 C49 C48 109.2(5) .
C50 C49 C48 110.8(6) .
O51 C50 C51 107.8(5) .
O51 C50 C49 108.0(5) .
C51 C50 C49 110.5(6) .
O61 C51 C50 108.9(6) .
O61 C51 C46 109.0(5) .
C50 C51 C46 110.9(6) .
O13 P1 O14 116.7(3) .
O13 P1 O12 111.9(3) .
O14 P1 O12 107.6(3) .
O13 P1 O11 109.2(3) .
O14 P1 O11 105.4(3) .
O12 P1 O11 105.2(3) .
C46 O11 P1 122.1(4) .
O22 P2 O23 118.2(3) .
O22 P2 O24 111.1(3) .
O23 P2 O24 107.2(3) .
O22 P2 O21 104.3(3) .
O23 P2 O21 108.8(3) .
O24 P2 O21 106.5(3) .
C47 O21 P2 124.6(4) .
O32 P3 O33 116.6(3) .
O32 P3 O34 111.6(3) .
O33 P3 O34 109.2(3) .
O32 P3 O31 112.0(3) .
O33 P3 O31 103.0(3) .
O34 P3 O31 103.4(3) .
C48 O31 P3 119.8(4) .
O44 P4 O42 117.2(3) .
O44 P4 O43 110.4(3) .
O42 P4 O43 109.2(3) .
O44 P4 O41 110.2(3) .
O42 P4 O41 106.6(3) .
O43 P4 O41 102.1(3) .
C49 O41 P4 122.1(4) .
O53 P5 O54 117.9(3) .
O53 P5 O52 111.0(3) .
O54 P5 O52 106.9(3) .
O53 P5 O51 110.3(3) .
O54 P5 O51 106.5(3) .
O52 P5 O51 103.1(3) .
C50 O51 P5 124.1(4) .
O62 P6 O63 116.6(3) .
O62 P6 O64 113.2(3) .
O63 P6 O64 105.9(3) .
O62 P6 O61 109.2(3) .
O63 P6 O61 107.2(3) .
O64 P6 O61 103.8(3) .
C51 O61 P6 121.0(4) .
OW2 OW23 OW27 161(2) 2_647
OW28 OW27 OW23 128(3) 2_657
OW26 OW28 OW27 130(3) .
OW26 OW28 OW28 72(3) 3_767
OW27 OW28 OW28 137(4) 3_767

loop_
_geom_bond_atom_site_label_1
_geom_bond_atom_site_label_2
_geom_bond_distance
_geom_bond_site_symmetry_2
N1 C1 1.335(10) .
N1 C5 1.348(9) .
C1 C2 1.378(11) .
C2 C3 1.385(12) .
C3 C4 1.368(12) .
C4 C5 1.408(11) .
C5 C6 1.478(11) .
N2 C6 1.317(9) .
N2 C10 1.340(10) .
C6 C7 1.393(10) .
C7 C8 1.383(11) .
C8 C9 1.371(10) .
C9 C10 1.394(10) .
C10 C11 1.496(10) .
N3 C15 1.334(9) .
N3 C11 1.361(9) .
C11 C12 1.376(11) .
C12 C13 1.370(11) .
C13 C14 1.364(12) .
C14 C15 1.376(11) .
N4 C16 1.341(9) .
N4 C20 1.350(9) .
C16 C17 1.375(10) .
C17 C18 1.368(11) .
C18 C19 1.375(11) .
C19 C20 1.375(10) .
C20 C21 1.477(10) .
N5 C25 1.332(9) .
N5 C21 1.340(9) .
C21 C22 1.400(10) .
C22 C23 1.382(10) .
C23 C24 1.398(10) .
C24 C25 1.396(10) .
C25 C26 1.491(10) .
N6 C30 1.318(9) .
N6 C26 1.365(9) .
C26 C27 1.388(10) .
C27 C28 1.372(10) .
C28 C29 1.390(11) .
C29 C30 1.374(11) .
N7 C31 1.332(9) .
N7 C35 1.334(9) .
C31 C32 1.369(11) .
C32 C33 1.368(10) .
C33 C34 1.384(11) .
C34 C35 1.398(11) .
C35 C36 1.461(10) .
N8 C40 1.339(9) .
N8 C36 1.345(9) .
C36 C37 1.389(10) .
C37 C38 1.391(11) .
C38 C39 1.367(11) .
C39 C40 1.410(10) .
C40 C41 1.461(10) .
N9 C45 1.346(9) .
N9 C41 1.366(8) .
C41 C42 1.389(10) .
C42 C43 1.386(10) .
C43 C44 1.378(10) .
C44 C45 1.365(10) .
C46 O11 1.460(8) .
C46 C47 1.523(9) .
C46 C51 1.514(9) .
C47 O21 1.436(8) .
C47 C48 1.516(10) .
C48 O31 1.435(7) .
C48 C49 1.532(9) .
C49 O41 1.442(8) .
C49 C50 1.517(9) .
C50 O51 1.431(8) .
C50 C51 1.514(10) .
C51 O61 1.427(8) .
P1 O13 1.484(6) .
P1 O14 1.503(5) .
P1 O12 1.571(5) .
P1 O11 1.608(5) .
P2 O22 1.487(5) .
P2 O23 1.503(5) .
P2 O24 1.573(5) .
P2 O21 1.596(5) .
P3 O32 1.502(5) .
P3 O33 1.503(5) .
P3 O34 1.564(5) .
P3 O31 1.607(5) .
P4 O44 1.497(5) .
P4 O42 1.505(5) .
P4 O43 1.570(5) .
P4 O41 1.602(5) .
P5 O53 1.485(5) .
P5 O54 1.507(5) .
P5 O52 1.583(5) .
P5 O51 1.608(5) .
P6 O62 1.490(5) .
P6 O63 1.510(5) .
P6 O64 1.568(5) .
P6 O61 1.609(5) .
OW1 OW3 0.67(3) .
OW23 OW2 1.30(3) .
OW23 OW27 1.49(3) 2_647
OW25 OW30 1.11(3) .
OW26 OW28 1.44(4) .
OW27 OW28 1.36(4) .
OW27 OW23 1.49(3) 2_657
OW28 OW28 1.61(6) 3_767
